data_2017186
loop_
_publ_author_name
'Novakovi\'c, Sladjana B.'
'Bogdanovi\'c, Goran A.'
'Br\<ceski, Ilija D.'
'Leovac, Vukadin M.'

_publ_section_title
;
 Different intermolecular interactions in
 azido[2-(diphenylphosphino)benzaldehyde
 semicarbazonato-\k^2^<i>P</i>,<i>N</i>^1^,<i>O</i>]nickel(II)
;
_journal_coeditor_code GZ3164
_journal_issue 7
_journal_name_full 'Acta Crystallographica Section C'
_journal_page_first m263
_journal_page_last m265
_journal_paper_doi 10.1107/S0108270109021970
_journal_volume 65
_journal_year 2009
_chemical_formula_iupac '[Ni (C20 H17 N6 O P)]'
_chemical_formula_moiety 'C20 H17 N6 Ni O P'
_chemical_formula_sum 'C20 H17 N6 Ni O P'
_chemical_formula_weight 447.08
_chemical_name_systematic
;
azido[2-(diphenylphosphino)benzaldehyde
semicarbazonato-\k^2^<i>P</i>,<i>N</i>^1^,<i>O</i>]nickel(II)
;
_space_group_IT_number 2
_symmetry_cell_setting triclinic
_symmetry_space_group_name_Hall '-P 1'
_symmetry_space_group_name_H-M 'P -1'
_atom_sites_solution_hydrogens geom
_atom_sites_solution_primary direct
_atom_sites_solution_secondary difmap
_audit_creation_method SHELXL97
_cell_angle_alpha 69.993(19)
_cell_angle_beta 70.598(14)
_cell_angle_gamma 67.556(19)
_cell_formula_units_Z 2
_cell_length_a 8.8700(15)
_cell_length_b 10.004(3)
_cell_length_c 12.870(2)
_cell_measurement_reflns_used 24
_cell_measurement_temperature 293(2)
_cell_measurement_theta_max 16.10
_cell_measurement_theta_min 11.32
_cell_volume 964.7(4)
_computing_cell_refinement 'Please provide details'
_computing_data_collection 'CAD-4 Software (Enraf--Nonius, 1989)'
_computing_data_reduction 'XCAD4 (Harms & Wocadlo, 1995)'
_computing_molecular_graphics 'ORTEP3 (Farrugia, 1997)'
_computing_publication_material
;
WinGX (Farrugia, 1999), PLATON (Spek, 2009) and PARST (Nardelli,
1983, 1995)
;
_computing_structure_refinement 'SHELXL97 (Sheldrick, 2008)'
_computing_structure_solution 'SHELXS97 (Sheldrick, 2008)'
_diffrn_ambient_temperature 293(2)
_diffrn_measured_fraction_theta_full 0.999
_diffrn_measured_fraction_theta_max 0.999
_diffrn_measurement_device_type 'Enraf--Nonius CAD-4'
_diffrn_measurement_method \w/2\q
_diffrn_radiation_monochromator graphite
_diffrn_radiation_source 'fine-focus sealed tube'
_diffrn_radiation_type MoK\a
_diffrn_radiation_wavelength 0.71073
_diffrn_reflns_av_R_equivalents 0.0254
_diffrn_reflns_av_sigmaI/netI 0.0579
_diffrn_reflns_limit_h_max 11
_diffrn_reflns_limit_h_min 0
_diffrn_reflns_limit_k_max 12
_diffrn_reflns_limit_k_min -11
_diffrn_reflns_limit_l_max 16
_diffrn_reflns_limit_l_min -15
_diffrn_reflns_number 4745
_diffrn_reflns_theta_full 27.00
_diffrn_reflns_theta_max 27.00
_diffrn_reflns_theta_min 1.73
_diffrn_standards_decay_% 0
_diffrn_standards_interval_time 60
_diffrn_standards_number 3
_exptl_absorpt_coefficient_mu 1.113
_exptl_absorpt_correction_type none
_exptl_crystal_colour red
_exptl_crystal_density_diffrn 1.539
_exptl_crystal_density_method 'not measured'
_exptl_crystal_description prismatic
_exptl_crystal_F_000 460
_exptl_crystal_size_max 0.30
_exptl_crystal_size_mid 0.28
_exptl_crystal_size_min 0.25
_refine_diff_density_max 0.918
_refine_diff_density_min -0.950
_refine_ls_extinction_method none
_refine_ls_goodness_of_fit_ref 1.007
_refine_ls_hydrogen_treatment constr
_refine_ls_matrix_type full
_refine_ls_number_parameters 262
_refine_ls_number_reflns 4206
_refine_ls_number_restraints 0
_refine_ls_restrained_S_all 1.007
_refine_ls_R_factor_all 0.0919
_refine_ls_R_factor_gt 0.0590
_refine_ls_shift/su_max 0.000
_refine_ls_shift/su_mean 0.000
_refine_ls_structure_factor_coef Fsqd
_refine_ls_weighting_details 'calc w = 1/[\s^2^(Fo^2^)+(0.1138P)^2^] where P=(Fo^2^+2Fc^2^)/3'
_refine_ls_weighting_scheme calc
_refine_ls_wR_factor_gt 0.1577
_refine_ls_wR_factor_ref 0.1691
_reflns_number_gt 2877
_reflns_number_total 4206
_reflns_threshold_expression I>2\s(I)
_cod_data_source_file gz3164.cif
_cod_data_source_block II
_cod_database_code 2017186
_cod_database_fobs_code 2017186

loop_
_symmetry_equiv_pos_as_xyz
'x, y, z'
'-x, -y, -z'

loop_
_atom_site_type_symbol
_atom_site_label
_atom_site_fract_x
_atom_site_fract_y
_atom_site_fract_z
_atom_site_U_iso_or_equiv
_atom_site_adp_type
_atom_site_calc_flag
_atom_site_refinement_flags
_atom_site_occupancy
_atom_site_disorder_assembly
_atom_site_disorder_group
Ni Ni1 0.57057(7) 0.18910(5) 0.33705(4) 0.0341(2) Uani d . 1 . .
P P1 0.52524(13) 0.12099(10) 0.21331(9) 0.0306(2) Uani d . 1 . .
N N1 0.7209(4) 0.0042(4) 0.3884(3) 0.0360(8) Uani d . 1 . .
N N2 0.8146(5) 0.0123(4) 0.4535(3) 0.0464(9) Uani d . 1 . .
N N3 0.8234(5) 0.1741(5) 0.5389(3) 0.0529(11) Uani d . 1 . .
H H3A 0.7858 0.2598 0.5543 0.063 Uiso calc R 1 . .
H H3B 0.9068 0.1066 0.5644 0.063 Uiso calc R 1 . .
N N4 0.4346(5) 0.3818(4) 0.2844(4) 0.0475(10) Uani d . 1 . .
N N5 0.3206(6) 0.4496(4) 0.3454(4) 0.0525(10) Uani d . 1 . .
N N6 0.2078(8) 0.5271(7) 0.3972(5) 0.0911(19) Uani d . 1 . .
O O1 0.6267(4) 0.2498(3) 0.4380(3) 0.0413(7) Uani d . 1 . .
C C1 0.7522(6) 0.1460(5) 0.4753(4) 0.0406(10) Uani d . 1 . .
C C2 0.7549(6) -0.1272(4) 0.3761(4) 0.0388(10) Uani d . 1 . .
H H2 0.8408 -0.2013 0.4079 0.047 Uiso calc R 1 . .
C C3 0.6749(5) -0.1733(4) 0.3184(3) 0.0325(8) Uani d . 1 . .
C C4 0.5653(5) -0.0778(4) 0.2485(3) 0.0320(8) Uani d . 1 . .
C C5 0.4895(6) -0.1392(5) 0.2053(4) 0.0405(10) Uani d . 1 . .
H H5 0.4160 -0.0759 0.1591 0.049 Uiso calc R 1 . .
C C6 0.5200(6) -0.2905(5) 0.2292(4) 0.0429(10) Uani d . 1 . .
H H6 0.4664 -0.3291 0.2006 0.051 Uiso calc R 1 . .
C C7 0.6310(6) -0.3845(5) 0.2960(4) 0.0469(11) Uani d . 1 . .
H H7 0.6541 -0.4873 0.3115 0.056 Uiso calc R 1 . .
C C8 0.7081(6) -0.3273(5) 0.3399(4) 0.0434(10) Uani d . 1 . .
H H8 0.7834 -0.3919 0.3846 0.052 Uiso calc R 1 . .
C C9 0.6661(5) 0.1669(4) 0.0753(3) 0.0330(8) Uani d . 1 . .
C C10 0.7635(6) 0.0623(5) 0.0127(4) 0.0451(10) Uani d . 1 . .
H H10 0.7621 -0.0362 0.0421 0.054 Uiso calc R 1 . .
C C11 0.8627(6) 0.1041(6) -0.0930(4) 0.0529(12) Uani d . 1 . .
H H11 0.9270 0.0339 -0.1354 0.063 Uiso calc R 1 . .
C C12 0.8671(6) 0.2497(6) -0.1365(4) 0.0535(12) Uani d . 1 . .
H H12 0.9344 0.2774 -0.2079 0.064 Uiso calc R 1 . .
C C13 0.7715(7) 0.3539(6) -0.0739(4) 0.0546(13) Uani d . 1 . .
H H13 0.7744 0.4520 -0.1030 0.065 Uiso calc R 1 . .
C C14 0.6720(6) 0.3127(5) 0.0314(4) 0.0447(11) Uani d . 1 . .
H H14 0.6080 0.3832 0.0736 0.054 Uiso calc R 1 . .
C C15 0.3180(5) 0.2038(4) 0.1846(4) 0.0344(9) Uani d . 1 . .
C C16 0.2959(6) 0.2417(5) 0.0754(4) 0.0441(10) Uani d . 1 . .
H H16 0.3887 0.2258 0.0151 0.053 Uiso calc R 1 . .
C C17 0.1348(7) 0.3035(6) 0.0556(5) 0.0557(13) Uani d . 1 . .
H H17 0.1198 0.3277 -0.0175 0.067 Uiso calc R 1 . .
C C18 0.0007(7) 0.3279(6) 0.1436(6) 0.0625(15) Uani d . 1 . .
H H18 -0.1068 0.3693 0.1305 0.075 Uiso calc R 1 . .
C C19 0.0214(6) 0.2921(7) 0.2524(5) 0.0654(16) Uani d . 1 . .
H H19 -0.0718 0.3106 0.3120 0.078 Uiso calc R 1 . .
C C20 0.1807(6) 0.2286(5) 0.2731(4) 0.0502(12) Uani d . 1 . .
H H20 0.1944 0.2028 0.3468 0.060 Uiso calc R 1 . .

loop_
_atom_site_aniso_label
_atom_site_aniso_U_11
_atom_site_aniso_U_22
_atom_site_aniso_U_33
_atom_site_aniso_U_12
_atom_site_aniso_U_13
_atom_site_aniso_U_23
Ni1 0.0426(3) 0.0232(3) 0.0406(3) -0.0109(2) -0.0194(2) -0.0021(2)
P1 0.0364(6) 0.0213(5) 0.0383(6) -0.0100(4) -0.0201(4) 0.0000(4)
N1 0.044(2) 0.0308(17) 0.0390(18) -0.0123(15) -0.0209(16) -0.0032(14)
N2 0.062(2) 0.039(2) 0.050(2) -0.0118(18) -0.0335(19) -0.0083(17)
N3 0.064(3) 0.050(2) 0.056(2) -0.009(2) -0.031(2) -0.020(2)
N4 0.060(3) 0.0259(19) 0.059(2) -0.0036(18) -0.031(2) -0.0069(18)
N5 0.068(3) 0.032(2) 0.056(3) -0.010(2) -0.030(2) 0.001(2)
N6 0.098(4) 0.062(3) 0.073(4) 0.004(3) -0.016(3) -0.004(3)
O1 0.0486(18) 0.0341(15) 0.0479(18) -0.0100(13) -0.0197(14) -0.0126(13)
C1 0.054(3) 0.035(2) 0.036(2) -0.017(2) -0.016(2) -0.0049(18)
C2 0.050(3) 0.0217(19) 0.046(2) -0.0025(17) -0.027(2) -0.0047(17)
C3 0.041(2) 0.0218(18) 0.037(2) -0.0104(16) -0.0164(17) -0.0019(15)
C4 0.035(2) 0.0242(18) 0.036(2) -0.0099(16) -0.0121(17) -0.0028(16)
C5 0.048(3) 0.027(2) 0.052(3) -0.0140(18) -0.026(2) 0.0006(18)
C6 0.051(3) 0.030(2) 0.059(3) -0.0206(19) -0.017(2) -0.009(2)
C7 0.062(3) 0.025(2) 0.057(3) -0.017(2) -0.021(2) -0.0038(19)
C8 0.051(3) 0.024(2) 0.056(3) -0.0061(18) -0.026(2) -0.0032(19)
C9 0.036(2) 0.030(2) 0.038(2) -0.0148(17) -0.0182(17) 0.0006(16)
C10 0.044(3) 0.041(2) 0.054(3) -0.014(2) -0.018(2) -0.008(2)
C11 0.043(3) 0.057(3) 0.054(3) -0.009(2) -0.012(2) -0.015(2)
C12 0.044(3) 0.065(3) 0.048(3) -0.024(2) -0.014(2) 0.000(2)
C13 0.063(3) 0.051(3) 0.053(3) -0.033(3) -0.021(2) 0.010(2)
C14 0.057(3) 0.034(2) 0.050(3) -0.020(2) -0.023(2) -0.0013(19)
C15 0.036(2) 0.0195(17) 0.049(2) -0.0093(15) -0.0231(19) 0.0028(16)
C16 0.045(2) 0.038(2) 0.054(3) -0.007(2) -0.026(2) -0.008(2)
C17 0.061(3) 0.043(3) 0.073(4) -0.007(2) -0.043(3) -0.009(2)
C18 0.047(3) 0.047(3) 0.098(5) -0.017(2) -0.038(3) 0.000(3)
C19 0.032(3) 0.065(4) 0.079(4) -0.016(2) -0.012(2) 0.006(3)
C20 0.046(3) 0.049(3) 0.049(3) -0.021(2) -0.016(2) 0.008(2)

loop_
_atom_type_symbol
_atom_type_description
_atom_type_scat_dispersion_real
_atom_type_scat_dispersion_imag
_atom_type_scat_source
C C 0.0033 0.0016 'International Tables Vol C Tables 4.2.6.8 and 6.1.1.4'
H H 0.0000 0.0000 'International Tables Vol C Tables 4.2.6.8 and 6.1.1.4'
N N 0.0061 0.0033 'International Tables Vol C Tables 4.2.6.8 and 6.1.1.4'
O O 0.0106 0.0060 'International Tables Vol C Tables 4.2.6.8 and 6.1.1.4'
P P 0.1023 0.0942 'International Tables Vol C Tables 4.2.6.8 and 6.1.1.4'
Ni Ni 0.3393 1.1124 'International Tables Vol C Tables 4.2.6.8 and 6.1.1.4'

loop_
_geom_angle_atom_site_label_1
_geom_angle_atom_site_label_2
_geom_angle_atom_site_label_3
_geom_angle_site_symmetry_1
_geom_angle_site_symmetry_3
_geom_angle
_geom_angle_publ_flag
N1 Ni1 O1 . . 84.20(14) yes
N4 Ni1 O1 . . 92.28(15) yes
N1 Ni1 P1 . . 94.74(11) yes
N4 Ni1 P1 . . 88.49(13) yes
O1 Ni1 P1 . . 175.49(11) yes
N1 Ni1 N4 . . 174.91(17) yes
C4 P1 Ni1 . . 111.95(13) yes
C15 P1 Ni1 . . 117.29(15) yes
C9 P1 Ni1 . . 110.42(13) yes
C4 P1 C15 . . 106.06(18) yes
C4 P1 C9 . . 105.94(19) yes
C15 P1 C9 . . 104.32(19) yes
C2 N1 N2 . . 114.1(3) ?
C2 N1 Ni1 . . 133.3(3) ?
N2 N1 Ni1 . . 112.6(3) ?
C1 N2 N1 . . 109.0(4) ?
C1 N3 H3A . . 120.0 ?
C1 N3 H3B . . 120.0 ?
H3A N3 H3B . . 120.0 ?
N5 N4 Ni1 . . 123.0(3) ?
N6 N5 N4 . . 174.1(5) ?
C1 O1 Ni1 . . 109.4(3) ?
O1 C1 N2 . . 123.4(4) ?
O1 C1 N3 . . 118.7(4) ?
N2 C1 N3 . . 117.9(4) ?
N1 C2 C3 . . 127.4(4) ?
N1 C2 H2 . . 116.3 ?
C3 C2 H2 . . 116.3 ?
C4 C3 C8 . . 118.9(4) ?
C4 C3 C2 . . 125.7(3) ?
C8 C3 C2 . . 115.4(4) ?
C5 C4 C3 . . 118.8(4) ?
C5 C4 P1 . . 120.6(3) ?
C3 C4 P1 . . 120.6(3) ?
C6 C5 C4 . . 121.8(4) ?
C6 C5 H5 . . 119.1 ?
C4 C5 H5 . . 119.1 ?
C5 C6 C7 . . 119.2(4) ?
C5 C6 H6 . . 120.4 ?
C7 C6 H6 . . 120.4 ?
C8 C7 C6 . . 120.4(4) ?
C8 C7 H7 . . 119.8 ?
C6 C7 H7 . . 119.8 ?
C7 C8 C3 . . 120.9(4) ?
C7 C8 H8 . . 119.6 ?
C3 C8 H8 . . 119.6 ?
C10 C9 C14 . . 119.4(4) ?
C10 C9 P1 . . 122.2(3) ?
C14 C9 P1 . . 118.4(3) ?
C11 C10 C9 . . 119.9(5) ?
C11 C10 H10 . . 120.0 ?
C9 C10 H10 . . 120.0 ?
C10 C11 C12 . . 120.4(5) ?
C10 C11 H11 . . 119.8 ?
C12 C11 H11 . . 119.8 ?
C13 C12 C11 . . 119.9(5) ?
C13 C12 H12 . . 120.1 ?
C11 C12 H12 . . 120.1 ?
C14 C13 C12 . . 119.9(5) ?
C14 C13 H13 . . 120.0 ?
C12 C13 H13 . . 120.0 ?
C13 C14 C9 . . 120.5(5) ?
C13 C14 H14 . . 119.7 ?
C9 C14 H14 . . 119.7 ?
C20 C15 C16 . . 119.6(4) ?
C20 C15 P1 . . 119.2(3) ?
C16 C15 P1 . . 121.2(3) ?
C15 C16 C17 . . 120.2(5) ?
C15 C16 H16 . . 119.9 ?
C17 C16 H16 . . 119.9 ?
C18 C17 C16 . . 119.5(5) ?
C18 C17 H17 . . 120.2 ?
C16 C17 H17 . . 120.2 ?
C17 C18 C19 . . 120.7(5) ?
C17 C18 H18 . . 119.6 ?
C19 C18 H18 . . 119.6 ?
C18 C19 C20 . . 120.2(5) ?
C18 C19 H19 . . 119.9 ?
C20 C19 H19 . . 119.9 ?
C15 C20 C19 . . 119.8(5) ?
C15 C20 H20 . . 120.1 ?
C19 C20 H20 . . 120.1 ?

loop_
_geom_bond_atom_site_label_1
_geom_bond_atom_site_label_2
_geom_bond_site_symmetry_2
_geom_bond_distance
_geom_bond_publ_flag
Ni1 N1 . 1.871(3) yes
Ni1 N4 . 1.872(4) yes
Ni1 O1 . 1.872(3) yes
Ni1 P1 . 2.1306(11) yes
P1 C4 . 1.799(4) yes
P1 C15 . 1.811(4) yes
P1 C9 . 1.826(4) yes
N1 C2 . 1.285(5) yes
N1 N2 . 1.401(5) yes
N2 C1 . 1.327(6) yes
N3 C1 . 1.335(6) yes
N3 H3A . 0.8600 ?
N3 H3B . 0.8600 ?
N4 N5 . 1.189(6) ?
N5 N6 . 1.168(7) ?
O1 C1 . 1.297(5) yes
C2 C3 . 1.451(6) ?
C2 H2 . 0.9300 ?
C3 C4 . 1.396(5) ?
C3 C8 . 1.397(5) ?
C4 C5 . 1.391(6) ?
C5 C6 . 1.373(6) ?
C5 H5 . 0.9300 ?
C6 C7 . 1.376(7) ?
C6 H6 . 0.9300 ?
C7 C8 . 1.376(6) ?
C7 H7 . 0.9300 ?
C8 H8 . 0.9300 ?
C9 C10 . 1.384(6) ?
C9 C14 . 1.387(6) ?
C10 C11 . 1.377(7) ?
C10 H10 . 0.9300 ?
C11 C12 . 1.381(8) ?
C11 H11 . 0.9300 ?
C12 C13 . 1.379(8) ?
C12 H12 . 0.9300 ?
C13 C14 . 1.374(7) ?
C13 H13 . 0.9300 ?
C14 H14 . 0.9300 ?
C15 C20 . 1.373(7) ?
C15 C16 . 1.385(6) ?
C16 C17 . 1.396(7) ?
C16 H16 . 0.9300 ?
C17 C18 . 1.353(8) ?
C17 H17 . 0.9300 ?
C18 C19 . 1.378(8) ?
C18 H18 . 0.9300 ?
C19 C20 . 1.386(7) ?
C19 H19 . 0.9300 ?
C20 H20 . 0.9300 ?

loop_
_geom_hbond_atom_site_label_D
_geom_hbond_atom_site_label_H
_geom_hbond_atom_site_label_A
_geom_hbond_site_symmetry_A
_geom_hbond_distance_DH
_geom_hbond_distance_HA
_geom_hbond_distance_DA
_geom_hbond_angle_DHA
N3 H3B N2 2_756 0.86 2.27 3.051(7) 152
N3 H3A N6 2_666 0.86 2.44 3.254(8) 158
